data_1517437
loop_
_publ_author_name
'Peng, Xie-Xue'
'Deng, Yun-Jing'
'Yang, Xiu-Long'
'Zhang, Lin'
'Yu, Wei'
'Han, Bing'

_publ_section_title
;
 Iminoxyl Radical-Promoted Dichotomous Cyclizations: Efficient
 Oxyoximation and Aminooximation of Alkenes.
;
_journal_issue 17
_journal_name_full 'Organic letters'
_journal_page_first 4650
_journal_paper_doi 10.1021/ol502258n
_journal_volume 16
_journal_year 2014
_chemical_formula_sum 'C24 H28 N4 O4'
_chemical_formula_weight 436.50
_chemical_name_systematic
; 
 ? 
;
_space_group_IT_number 2
_symmetry_cell_setting triclinic
_symmetry_space_group_name_Hall '-P 1'
_symmetry_space_group_name_H-M 'P -1'
_atom_sites_solution_hydrogens geom
_atom_sites_solution_primary direct
_atom_sites_solution_secondary difmap
_audit_creation_method SHELXL-97
_cell_angle_alpha 85.789(2)
_cell_angle_beta 73.020(3)
_cell_angle_gamma 86.307(2)
_cell_formula_units_Z 1
_cell_length_a 6.2135(13)
_cell_length_b 9.640(2)
_cell_length_c 9.692(2)
_cell_measurement_temperature 296(2)
_cell_volume 553.2(2)
_computing_cell_refinement 'Bruker SMART'
_computing_data_collection 'Bruker SMART APEX II'
_computing_data_reduction 'Bruker SMART'
_computing_structure_refinement 'SHELXL-97 (Sheldrick, 1997)'
_computing_structure_solution 'SHELXS-97 (Sheldrick, 1990)'
_diffrn_ambient_temperature 296(2)
_diffrn_measured_fraction_theta_full 0.955
_diffrn_measured_fraction_theta_max 0.955
_diffrn_measurement_device_type 'Bruker APEX II area detector'
_diffrn_measurement_method '\w scans'
_diffrn_radiation_monochromator graphite
_diffrn_radiation_source 'fine-focus sealed tube'
_diffrn_radiation_type MoK\a
_diffrn_radiation_wavelength 0.71073
_diffrn_reflns_av_R_equivalents 0.0193
_diffrn_reflns_av_sigmaI/netI 0.0294
_diffrn_reflns_limit_h_max 7
_diffrn_reflns_limit_h_min -7
_diffrn_reflns_limit_k_max 11
_diffrn_reflns_limit_k_min -11
_diffrn_reflns_limit_l_max 10
_diffrn_reflns_limit_l_min -11
_diffrn_reflns_number 3265
_diffrn_reflns_theta_full 24.00
_diffrn_reflns_theta_max 24.00
_diffrn_reflns_theta_min 2.12
_exptl_absorpt_coefficient_mu 0.091
_exptl_absorpt_correction_T_max 0.9865
_exptl_absorpt_correction_T_min 0.9777
_exptl_absorpt_correction_type multi-scan
_exptl_absorpt_process_details SADABS
_exptl_crystal_colour colorless
_exptl_crystal_density_diffrn 1.310
_exptl_crystal_density_method 'not measured'
_exptl_crystal_description block
_exptl_crystal_F_000 232
_exptl_crystal_size_max 0.25
_exptl_crystal_size_mid 0.20
_exptl_crystal_size_min 0.15
_refine_diff_density_max 0.994
_refine_diff_density_min -0.414
_refine_diff_density_rms 0.058
_refine_ls_extinction_method none
_refine_ls_goodness_of_fit_ref 1.027
_refine_ls_hydrogen_treatment mixed
_refine_ls_matrix_type full
_refine_ls_number_parameters 147
_refine_ls_number_reflns 1660
_refine_ls_number_restraints 0
_refine_ls_restrained_S_all 1.027
_refine_ls_R_factor_all 0.1066
_refine_ls_R_factor_gt 0.0947
_refine_ls_shift/su_max 0.000
_refine_ls_shift/su_mean 0.000
_refine_ls_structure_factor_coef Fsqd
_refine_ls_weighting_details 'calc w=1/[\s^2^(Fo^2^)+(0.0000P)^2^+1.5570P] where P=(Fo^2^+2Fc^2^)/3'
_refine_ls_weighting_scheme calc
_refine_ls_wR_factor_gt 0.1734
_refine_ls_wR_factor_ref 0.1795
_reflns_number_gt 1400
_reflns_number_total 1660
_reflns_threshold_expression >2sigma(I)
_cod_data_source_file ol502258n_si_002.cif
_cod_data_source_block 2
_cod_depositor_comments
;
The following automatic conversions were performed:
'_atom_site_symetry_multiplicity' tag replaced with
'_atom_site_symmetry_multiplicity'.

Automatic conversion script
Id: cif_correct_tags 1440 2010-10-19 06:21:57Z saulius 

The following automatic conversions were performed:

'_symmetry_cell_setting' value 'Triclinic' changed to 'triclinic'
according to
/home/saulius/struct/COD-crude-data--automatic-downloads/rss-feeds/ACS/lib/dictionaries/cif_core.dic
dictionary named 'cif_core.dic' version 2.4.2 from
2011-04-26.

'_exptl_absorpt_correction_type' value 'Multi-scan'
changed to 'multi-scan' according to
/home/saulius/struct/COD-crude-data--automatic-downloads/rss-feeds/ACS/lib/dictionaries/cif_core.dic
dictionary named 'cif_core.dic' version 2.4.2 from 2011-04-26.

Automatic conversion script
Id: cif_fix_values 2281 2013-09-26 08:29:07Z andrius 

 Adding full bibliography for 1517435--1517439.cif.
;
_cod_original_cell_volume 553.1(2)
_cod_original_sg_symbol_H-M P-1
_cod_database_code 1517437

loop_
_symmetry_equiv_pos_as_xyz
'x, y, z'
'-x, -y, -z'

loop_
_atom_site_label
_atom_site_type_symbol
_atom_site_fract_x
_atom_site_fract_y
_atom_site_fract_z
_atom_site_U_iso_or_equiv
_atom_site_adp_type
_atom_site_occupancy
_atom_site_symmetry_multiplicity
_atom_site_calc_flag
_atom_site_refinement_flags
O1 O 0.3575(5) 0.7483(3) 0.2582(3) 0.0556(8) Uani 1 1 d .
O2 O 0.2318(9) 1.0295(6) 0.0921(7) 0.131(2) Uani 1 1 d .
N1 N 0.2979(5) 0.7128(3) 0.4079(4) 0.0451(8) Uani 1 1 d .
N2 N 0.4276(9) 0.9997(5) 0.0698(6) 0.0932(19) Uani 1 1 d .
C1 C 0.3817(10) 0.6623(5) 0.9074(5) 0.0689(14) Uani 1 1 d .
H1 H 0.3621 0.6490 1.0063 0.083 Uiso 1 1 calc R
C2 C 0.5878(9) 0.6323(5) 0.8110(5) 0.0613(13) Uani 1 1 d .
H2 H 0.7072 0.5975 0.8449 0.074 Uiso 1 1 calc R
C3 C 0.6184(7) 0.6536(5) 0.6641(5) 0.0509(11) Uani 1 1 d .
H3 H 0.7590 0.6340 0.5998 0.061 Uiso 1 1 calc R
C4 C 0.4404(6) 0.7042(4) 0.6112(4) 0.0397(9) Uani 1 1 d .
C5 C 0.2326(7) 0.7337(4) 0.7107(5) 0.0513(11) Uani 1 1 d .
H5 H 0.1119 0.7684 0.6781 0.062 Uiso 1 1 calc R
C6 C 0.2043(9) 0.7121(5) 0.8570(5) 0.0642(13) Uani 1 1 d .
H6 H 0.0644 0.7314 0.9221 0.077 Uiso 1 1 calc R
C7 C 0.4660(6) 0.7284(4) 0.4549(4) 0.0376(9) Uani 1 1 d .
C8 C 0.6775(7) 0.7730(4) 0.3381(4) 0.0445(10) Uani 1 1 d .
C9 C 0.5681(8) 0.8188(5) 0.2170(6) 0.0654(14) Uani 1 1 d .
H9 H 0.6637 0.7829 0.1262 0.079 Uiso 1 1 calc R
C10 C 0.5254(10) 0.9701(6) 0.1933(6) 0.0770(16) Uani 1 1 d .
H10A H 0.6655 1.0172 0.1733 0.092 Uiso 1 1 calc R
H10B H 0.4220 1.0060 0.2803 0.092 Uiso 1 1 calc R
C11 C 0.8314(7) 0.6448(5) 0.2879(5) 0.0546(11) Uani 1 1 d .
H11A H 0.8826 0.6033 0.3665 0.082 Uiso 1 1 calc R
H11B H 0.9588 0.6721 0.2093 0.082 Uiso 1 1 calc R
H11C H 0.7494 0.5785 0.2565 0.082 Uiso 1 1 calc R
C12 C 0.8039(7) 0.8843(5) 0.3825(5) 0.0553(12) Uani 1 1 d .
H12A H 0.7018 0.9615 0.4175 0.083 Uiso 1 1 calc R
H12B H 0.9232 0.9156 0.3005 0.083 Uiso 1 1 calc R
H12C H 0.8662 0.8458 0.4575 0.083 Uiso 1 1 calc R

loop_
_atom_site_aniso_label
_atom_site_aniso_U_11
_atom_site_aniso_U_22
_atom_site_aniso_U_33
_atom_site_aniso_U_23
_atom_site_aniso_U_13
_atom_site_aniso_U_12
O1 0.0488(17) 0.072(2) 0.0528(18) 0.0204(15) -0.0267(15) -0.0209(14)
O2 0.092(3) 0.135(4) 0.169(5) 0.080(4) -0.058(4) -0.034(3)
N1 0.0400(18) 0.051(2) 0.045(2) 0.0072(15) -0.0142(16) -0.0069(15)
N2 0.100(4) 0.083(3) 0.116(4) 0.060(3) -0.069(4) -0.043(3)
C1 0.094(4) 0.070(3) 0.043(3) 0.002(2) -0.018(3) -0.022(3)
C2 0.069(3) 0.069(3) 0.052(3) 0.009(2) -0.029(3) -0.009(2)
C3 0.049(2) 0.059(3) 0.046(2) 0.002(2) -0.017(2) -0.001(2)
C4 0.041(2) 0.0347(19) 0.043(2) 0.0012(16) -0.0116(18) -0.0048(16)
C5 0.046(2) 0.049(2) 0.054(3) -0.0012(19) -0.008(2) -0.0032(18)
C6 0.068(3) 0.068(3) 0.048(3) -0.008(2) -0.001(2) -0.007(2)
C7 0.034(2) 0.0333(19) 0.046(2) 0.0043(16) -0.0131(17) -0.0019(15)
C8 0.039(2) 0.049(2) 0.047(2) 0.0114(18) -0.0172(19) -0.0111(17)
C9 0.056(3) 0.078(3) 0.066(3) 0.034(3) -0.027(2) -0.025(2)
C10 0.086(4) 0.074(3) 0.071(4) 0.019(3) -0.028(3) -0.012(3)
C11 0.046(2) 0.072(3) 0.042(2) -0.001(2) -0.007(2) -0.001(2)
C12 0.047(2) 0.055(3) 0.068(3) 0.013(2) -0.022(2) -0.016(2)

loop_
_atom_type_symbol
_atom_type_description
_atom_type_scat_dispersion_real
_atom_type_scat_dispersion_imag
_atom_type_scat_source
C C 0.0033 0.0016 'International Tables Vol C Tables 4.2.6.8 and 6.1.1.4'
H H 0.0000 0.0000 'International Tables Vol C Tables 4.2.6.8 and 6.1.1.4'
N N 0.0061 0.0033 'International Tables Vol C Tables 4.2.6.8 and 6.1.1.4'
O O 0.0106 0.0060 'International Tables Vol C Tables 4.2.6.8 and 6.1.1.4'

loop_
_geom_angle_atom_site_label_1
_geom_angle_atom_site_label_2
_geom_angle_atom_site_label_3
_geom_angle
_geom_angle_site_symmetry_1
_geom_angle_site_symmetry_3
N1 O1 C9 108.9(3) . .
C7 N1 O1 109.2(3) . .
O2 N2 N2 121.3(6) . 2_675
O2 N2 C10 120.2(6) . .
N2 N2 C10 118.4(6) 2_675 .
C2 C1 C6 119.7(4) . .
C2 C1 H1 120.1 . .
C6 C1 H1 120.1 . .
C1 C2 C3 120.4(5) . .
C1 C2 H2 119.8 . .
C3 C2 H2 119.8 . .
C2 C3 C4 120.6(4) . .
C2 C3 H3 119.7 . .
C4 C3 H3 119.7 . .
C5 C4 C3 118.1(4) . .
C5 C4 C7 119.5(4) . .
C3 C4 C7 122.4(4) . .
C6 C5 C4 120.7(4) . .
C6 C5 H5 119.7 . .
C4 C5 H5 119.7 . .
C5 C6 C1 120.5(5) . .
C5 C6 H6 119.7 . .
C1 C6 H6 119.7 . .
N1 C7 C4 119.2(3) . .
N1 C7 C8 114.1(3) . .
C4 C7 C8 126.7(3) . .
C12 C8 C7 114.1(4) . .
C12 C8 C11 111.3(3) . .
C7 C8 C11 109.6(3) . .
C12 C8 C9 115.7(3) . .
C7 C8 C9 98.4(3) . .
C11 C8 C9 106.8(4) . .
C10 C9 O1 110.1(4) . .
C10 C9 C8 116.7(4) . .
O1 C9 C8 104.3(3) . .
C10 C9 H9 108.5 . .
O1 C9 H9 108.5 . .
C8 C9 H9 108.5 . .
C9 C10 N2 110.9(5) . .
C9 C10 H10A 109.5 . .
N2 C10 H10A 109.5 . .
C9 C10 H10B 109.5 . .
N2 C10 H10B 109.5 . .
H10A C10 H10B 108.0 . .
C8 C11 H11A 109.5 . .
C8 C11 H11B 109.5 . .
H11A C11 H11B 109.5 . .
C8 C11 H11C 109.5 . .
H11A C11 H11C 109.5 . .
H11B C11 H11C 109.5 . .
C8 C12 H12A 109.5 . .
C8 C12 H12B 109.5 . .
H12A C12 H12B 109.5 . .
C8 C12 H12C 109.5 . .
H12A C12 H12C 109.5 . .
H12B C12 H12C 109.5 . .

loop_
_geom_bond_atom_site_label_1
_geom_bond_atom_site_label_2
_geom_bond_distance
_geom_bond_site_symmetry_2
O1 N1 1.410(4) .
O1 C9 1.450(5) .
O2 N2 1.192(7) .
N1 C7 1.276(5) .
N2 N2 1.389(12) 2_675
N2 C10 1.495(7) .
C1 C2 1.374(7) .
C1 C6 1.377(7) .
C1 H1 0.9300 .
C2 C3 1.382(6) .
C2 H2 0.9300 .
C3 C4 1.397(5) .
C3 H3 0.9300 .
C4 C5 1.394(6) .
C4 C7 1.479(5) .
C5 C6 1.378(7) .
C5 H5 0.9300 .
C6 H6 0.9300 .
C7 C8 1.525(5) .
C8 C12 1.525(6) .
C8 C11 1.531(6) .
C8 C9 1.545(6) .
C9 C10 1.478(8) .
C9 H9 0.9800 .
C10 H10A 0.9700 .
C10 H10B 0.9700 .
C11 H11A 0.9600 .
C11 H11B 0.9600 .
C11 H11C 0.9600 .
C12 H12A 0.9600 .
C12 H12B 0.9600 .
C12 H12C 0.9600 .

loop_
_geom_torsion_atom_site_label_1
_geom_torsion_atom_site_label_2
_geom_torsion_atom_site_label_3
_geom_torsion_atom_site_label_4
_geom_torsion
_geom_torsion_site_symmetry_1
C9 O1 N1 C7 -12.6(4) .
C6 C1 C2 C3 0.8(7) .
C1 C2 C3 C4 -0.7(7) .
C2 C3 C4 C5 0.6(6) .
C2 C3 C4 C7 180.0(4) .
C3 C4 C5 C6 -0.6(6) .
C7 C4 C5 C6 -180.0(4) .
C4 C5 C6 C1 0.7(7) .
C2 C1 C6 C5 -0.8(7) .
O1 N1 C7 C4 176.9(3) .
O1 N1 C7 C8 -2.5(4) .
C5 C4 C7 N1 -32.1(5) .
C3 C4 C7 N1 148.5(4) .
C5 C4 C7 C8 147.3(4) .
C3 C4 C7 C8 -32.1(6) .
N1 C7 C8 C12 138.2(4) .
C4 C7 C8 C12 -41.2(5) .
N1 C7 C8 C11 -96.2(4) .
C4 C7 C8 C11 84.4(5) .
N1 C7 C8 C9 15.1(4) .
C4 C7 C8 C9 -164.3(4) .
N1 O1 C9 C10 -104.3(4) .
N1 O1 C9 C8 21.7(5) .
C12 C8 C9 C10 -21.0(6) .
C7 C8 C9 C10 100.9(5) .
C11 C8 C9 C10 -145.6(4) .
C12 C8 C9 O1 -142.7(4) .
C7 C8 C9 O1 -20.7(4) .
C11 C8 C9 O1 92.7(4) .
O1 C9 C10 N2 -63.6(6) .
C8 C9 C10 N2 177.8(4) .
O2 N2 C10 C9 103.8(7) .
N2 N2 C10 C9 -80.3(7) 2_675
